data_7123084
loop_
_publ_author_name
'Liu, Lin'
'Lei, Lin-Sheng'
'Zhan, Zong-Song'
'Liu, Si-Zhan'
'Wang, Yu-Xiao'
'Tu, Yong Qiang'
'Zhang, Fu-Min'
'Zhang, Xiao-Ming'
'Ma, Ai-Jun'
'Wang, Shao-Hua'

_publ_section_title
;
 A Catalytic Asymmetric One-Pot [3+2] Cyclization/Semipinacol
 Rearrangement Sequence: An Efficient Construction of MultiSubstituted
 3H-Spiro[benzofuran-2,1'-cyclopentane] Skeleton
;
_journal_name_full 'Chemical Communications'
_journal_paper_doi 10.1039/C9CC00811J
_journal_year 2019
_chemical_formula_moiety 'C38 H31 Br3 O9'
_chemical_formula_sum 'C38 H31 Br3 O9'
_chemical_formula_weight 871.36
_space_group_crystal_system triclinic
_space_group_IT_number 2
_space_group_name_Hall '-P 1'
_space_group_name_H-M_alt 'P -1'
_symmetry_space_group_name_Hall '-P 1'
_symmetry_space_group_name_H-M 'P -1'
_atom_sites_solution_hydrogens geom
_atom_sites_solution_primary direct
_audit_creation_date 2018-11-27
_audit_creation_method
;
Olex2 1.2
(compiled 2018.05.29 svn.r3508 for OlexSys, GUI svn.r5506)
;
_audit_update_record
;
2018-12-07 deposited with the CCDC.    2019-03-04 downloaded from the CCDC.
;
_cell_angle_alpha 93.234(7)
_cell_angle_beta 99.276(6)
_cell_angle_gamma 105.176(7)
_cell_formula_units_Z 2
_cell_length_a 9.7677(7)
_cell_length_b 13.6042(12)
_cell_length_c 14.1949(11)
_cell_measurement_reflns_used 4283
_cell_measurement_temperature 173.00(10)
_cell_measurement_theta_max 69.7420
_cell_measurement_theta_min 4.7650
_cell_volume 1787.0(3)
_computing_cell_refinement
;
CrysAlisPro, Agilent Technologies,
Version 1.171.36.28 (release 01-02-2013 CrysAlis171 .NET)
(compiled Feb  1 2013,16:14:44)
;
_computing_data_collection
;
CrysAlisPro, Agilent Technologies,
Version 1.171.36.28 (release 01-02-2013 CrysAlis171 .NET)
(compiled Feb  1 2013,16:14:44)
;
_computing_data_reduction
;
CrysAlisPro, Agilent Technologies,
Version 1.171.36.28 (release 01-02-2013 CrysAlis171 .NET)
(compiled Feb  1 2013,16:14:44)
;
_computing_molecular_graphics 'Olex2 (Dolomanov et al., 2009)'
_computing_publication_material 'Olex2 (Dolomanov et al., 2009)'
_computing_structure_refinement 'ShelXL (Sheldrick, 2015)'
_computing_structure_solution 'ShelXS (Sheldrick, 2008)'
_diffrn_ambient_temperature 173.00(10)
_diffrn_detector_area_resol_mean 16.0733
_diffrn_measured_fraction_theta_full 0.966
_diffrn_measured_fraction_theta_max 0.966
_diffrn_measurement_details
;
#__ type_ start__ end____ width___ exp.time_
  1 omega   21.00   58.50   1.5000    1.5000
omega____ theta____ kappa____ phi______ frames
    -       -8.5000   63.0000   30.0000 25

#__ type_ start__ end____ width___ exp.time_
  2 omega  -70.00  -31.00   1.5000    1.5000
omega____ theta____ kappa____ phi______ frames
    -       -8.5000  -77.0000  -90.0000 26

#__ type_ start__ end____ width___ exp.time_
  3 omega  -25.00   15.50   1.5000    1.5000
omega____ theta____ kappa____ phi______ frames
    -       -8.5000  -77.0000  -90.0000 27

#__ type_ start__ end____ width___ exp.time_
  4 omega  -57.00   -3.00   1.5000    1.5000
omega____ theta____ kappa____ phi______ frames
    -       -8.5000  111.0000   30.0000 36

#__ type_ start__ end____ width___ exp.time_
  5 omega   94.00  121.00   1.5000    1.5000
omega____ theta____ kappa____ phi______ frames
    -       54.0000   57.0000   90.0000 18

#__ type_ start__ end____ width___ exp.time_
  6 omega  -13.00   75.50   1.5000    1.5000
omega____ theta____ kappa____ phi______ frames
    -       54.0000  -57.0000  150.0000 59

#__ type_ start__ end____ width___ exp.time_
  7 omega   36.00   79.50   1.5000    1.5000
omega____ theta____ kappa____ phi______ frames
    -       54.0000   57.0000   90.0000 29

#__ type_ start__ end____ width___ exp.time_
  8 omega    0.00   73.50   1.5000    1.5000
omega____ theta____ kappa____ phi______ frames
    -       54.0000  -57.0000  -30.0000 49

#__ type_ start__ end____ width___ exp.time_
  9 omega   33.00  123.00   1.5000    1.5000
omega____ theta____ kappa____ phi______ frames
    -       54.0000   57.0000  -60.0000 60

#__ type_ start__ end____ width___ exp.time_
 10 omega   69.00   94.50   1.5000    2.5000
omega____ theta____ kappa____ phi______ frames
    -      108.0000  -25.0000   60.0000 17

#__ type_ start__ end____ width___ exp.time_
 11 omega   89.00  114.50   1.5000    2.5000
omega____ theta____ kappa____ phi______ frames
    -      108.0000 -111.0000   60.0000 17

#__ type_ start__ end____ width___ exp.time_
 12 omega   90.00  115.50   1.5000    2.5000
omega____ theta____ kappa____ phi______ frames
    -      108.0000 -111.0000 -180.0000 17

#__ type_ start__ end____ width___ exp.time_
 13 omega   50.00  102.50   1.5000    2.5000
omega____ theta____ kappa____ phi______ frames
    -      108.0000  -50.0000 -150.0000 35

#__ type_ start__ end____ width___ exp.time_
 14 omega   43.00   92.50   1.5000    2.5000
omega____ theta____ kappa____ phi______ frames
    -      108.0000  -38.0000  -60.0000 33

#__ type_ start__ end____ width___ exp.time_
 15 omega   47.00   83.00   1.5000    2.5000
omega____ theta____ kappa____ phi______ frames
    -      108.0000  -50.0000  -30.0000 24

#__ type_ start__ end____ width___ exp.time_
 16 omega   40.00   94.00   1.5000    2.5000
omega____ theta____ kappa____ phi______ frames
    -      108.0000  -77.0000   30.0000 36

#__ type_ start__ end____ width___ exp.time_
 17 omega   38.00   77.00   1.5000    2.5000
omega____ theta____ kappa____ phi______ frames
    -      108.0000 -111.0000 -180.0000 26

#__ type_ start__ end____ width___ exp.time_
 18 omega   38.00   77.00   1.5000    2.5000
omega____ theta____ kappa____ phi______ frames
    -      108.0000  -38.0000 -180.0000 26

#__ type_ start__ end____ width___ exp.time_
 19 omega   73.00  145.00   1.5000    2.5000
omega____ theta____ kappa____ phi______ frames
    -      108.0000   25.0000  120.0000 48

#__ type_ start__ end____ width___ exp.time_
 20 omega   36.00  102.00   1.5000    2.5000
omega____ theta____ kappa____ phi______ frames
    -      108.0000 -111.0000   30.0000 44

#__ type_ start__ end____ width___ exp.time_
 21 omega   85.00  112.00   1.5000    2.5000
omega____ theta____ kappa____ phi______ frames
    -      108.0000   63.0000   60.0000 18

#__ type_ start__ end____ width___ exp.time_
 22 omega   74.00  120.50   1.5000    2.5000
omega____ theta____ kappa____ phi______ frames
    -      108.0000  -91.0000   90.0000 31

#__ type_ start__ end____ width___ exp.time_
 23 omega   40.00   88.00   1.5000    2.5000
omega____ theta____ kappa____ phi______ frames
    -      108.0000  -25.0000  120.0000 32

#__ type_ start__ end____ width___ exp.time_
 24 omega   49.00  103.00   1.5000    2.5000
omega____ theta____ kappa____ phi______ frames
    -      108.0000  -50.0000   30.0000 36

#__ type_ start__ end____ width___ exp.time_
 25 omega   62.00   92.00   1.5000    2.5000
omega____ theta____ kappa____ phi______ frames
    -      108.0000  -25.0000 -120.0000 20

#__ type_ start__ end____ width___ exp.time_
 26 omega   35.00  156.50   1.5000    2.5000
omega____ theta____ kappa____ phi______ frames
    -      108.0000    0.0000  -90.0000 81

#__ type_ start__ end____ width___ exp.time_
 27 omega   86.00  176.00   1.5000    2.5000
omega____ theta____ kappa____ phi______ frames
    -      108.0000   50.0000  -60.0000 60

#__ type_ start__ end____ width___ exp.time_
 28 omega   36.00  145.50   1.5000    2.5000
omega____ theta____ kappa____ phi______ frames
    -      108.0000  -91.0000 -150.0000 73
;
_diffrn_measurement_device_type 'SuperNova, Dual, Cu at zero, Eos'
_diffrn_measurement_method '\w scans'
_diffrn_orient_matrix_UB_11 -0.0629786000
_diffrn_orient_matrix_UB_12 0.0888169000
_diffrn_orient_matrix_UB_13 0.0248051000
_diffrn_orient_matrix_UB_21 0.1086867000
_diffrn_orient_matrix_UB_22 0.0288883000
_diffrn_orient_matrix_UB_23 0.0953985000
_diffrn_orient_matrix_UB_31 0.1088475000
_diffrn_orient_matrix_UB_32 0.0720649000
_diffrn_orient_matrix_UB_33 -0.0500763000
_diffrn_radiation_monochromator mirror
_diffrn_radiation_type CuK\a
_diffrn_radiation_wavelength 1.54184
_diffrn_reflns_av_R_equivalents 0.0282
_diffrn_reflns_av_unetI/netI 0.0409
_diffrn_reflns_Laue_measured_fraction_full 0.966
_diffrn_reflns_Laue_measured_fraction_max 0.966
_diffrn_reflns_limit_h_max 11
_diffrn_reflns_limit_h_min -10
_diffrn_reflns_limit_k_max 16
_diffrn_reflns_limit_k_min -13
_diffrn_reflns_limit_l_max 16
_diffrn_reflns_limit_l_min -16
_diffrn_reflns_number 11257
_diffrn_reflns_point_group_measured_fraction_full 0.966
_diffrn_reflns_point_group_measured_fraction_max 0.966
_diffrn_reflns_theta_full 66.600
_diffrn_reflns_theta_max 66.600
_diffrn_reflns_theta_min 4.394
_diffrn_source 'SuperNova (Cu) X-ray Source'
_exptl_absorpt_coefficient_mu 4.653
_exptl_absorpt_correction_T_max 1.00000
_exptl_absorpt_correction_T_min 0.68801
_exptl_absorpt_correction_type multi-scan
_exptl_absorpt_process_details
;
CrysAlisPro, Agilent Technologies,
Version 1.171.36.28 (release 01-02-2013 CrysAlis171 .NET)
(compiled Feb  1 2013,16:14:44)
Empirical absorption correction using spherical harmonics,
 implemented in SCALE3 ABSPACK scaling algorithm.
;
_exptl_crystal_colour 'clear light colourless'
_exptl_crystal_colour_lustre clear
_exptl_crystal_colour_modifier light
_exptl_crystal_colour_primary colourless
_exptl_crystal_density_diffrn 1.619
_exptl_crystal_description block
_exptl_crystal_F_000 872
_exptl_crystal_size_max 0.18
_exptl_crystal_size_mid 0.15
_exptl_crystal_size_min 0.12
_refine_diff_density_max 0.555
_refine_diff_density_min -0.627
_refine_diff_density_rms 0.063
_refine_ls_extinction_method none
_refine_ls_goodness_of_fit_ref 1.021
_refine_ls_hydrogen_treatment constr
_refine_ls_matrix_type full
_refine_ls_number_parameters 452
_refine_ls_number_reflns 6101
_refine_ls_number_restraints 0
_refine_ls_restrained_S_all 1.021
_refine_ls_R_factor_all 0.0408
_refine_ls_R_factor_gt 0.0321
_refine_ls_shift/su_max 0.001
_refine_ls_shift/su_mean 0.000
_refine_ls_structure_factor_coef Fsqd
_refine_ls_weighting_details 'w=1/[\s^2^(Fo^2^)+(0.0362P)^2^+0.7034P] where P=(Fo^2^+2Fc^2^)/3'
_refine_ls_weighting_scheme calc
_refine_ls_wR_factor_gt 0.0784
_refine_ls_wR_factor_ref 0.0842
_reflns_Friedel_coverage 0.000
_reflns_number_gt 5142
_reflns_number_total 6101
_reflns_threshold_expression 'I > 2\s(I)'
_cod_data_source_file c9cc00811j2.cif
_cod_data_source_block liul_1127
_cod_database_code 7123084
_shelx_shelxl_version_number 2018/3
_shelx_space_group_comment
;
The symmetry employed for this shelxl refinement is uniquely defined
by the following loop, which should always be used as a source of
symmetry information in preference to the above space-group names.
They are only intended as comments.
;
_reflns_odcompleteness_completeness 96.66
_reflns_odcompleteness_iscentric 1
_reflns_odcompleteness_theta 66.97
_olex2_refinement_description
;
1. Fixed Uiso
 At 1.2 times of:
  All C(H) groups, All C(H,H) groups
 At 1.5 times of:
  All C(H,H,H) groups
2.a Ternary CH refined with riding coordinates:
 C16(H16), C21(H21)
2.b Secondary CH2 refined with riding coordinates:
 C18(H18A,H18B), C19(H19A,H19B), C20(H20A,H20B), C29(H29A,H29B), C30(H30A,
 H30B), C31(H31A,H31B)
2.c Aromatic/amide H refined with riding coordinates:
 C2(H2), C3(H3), C5(H5), C6(H6), C9(H9), C10(H10), C24(H24), C25(H25),
 C27(H27), C28(H28), C34(H34), C35(H35), C37(H37), C38(H38)
2.d Idealised Me refined as rotating group:
 C15(H15A,H15B,H15C)
;
_olex2_date_sample_data_collection 2018-11-27
_olex2_submission_special_instructions 'No special instructions were received'

loop_
_space_group_symop_operation_xyz
'x, y, z'
'-x, -y, -z'

loop_
_atom_site_label
_atom_site_type_symbol
_atom_site_fract_x
_atom_site_fract_y
_atom_site_fract_z
_atom_site_U_iso_or_equiv
_atom_site_adp_type
_atom_site_occupancy
_atom_site_site_symmetry_order
_atom_site_calc_flag
_atom_site_refinement_flags_posn
Br1 Br 0.92885(3) -0.11278(3) 0.35911(3) 0.04318(10) Uani 1 1 d .
Br2 Br 0.41014(4) 0.11861(2) 0.84315(3) 0.04165(10) Uani 1 1 d .
Br3 Br 0.23448(4) -1.08596(3) 1.26326(3) 0.04608(10) Uani 1 1 d .
O1 O 0.3440(2) -0.14843(15) 0.58103(16) 0.0382(5) Uani 1 1 d .
O2 O 0.2818(2) -0.30117(14) 0.49139(13) 0.0283(4) Uani 1 1 d .
O3 O 0.3426(2) -0.52837(16) 0.59854(18) 0.0420(5) Uani 1 1 d .
O4 O 0.4452(2) -0.36137(15) 0.64567(15) 0.0340(4) Uani 1 1 d .
O5 O -0.14931(19) -0.48665(14) 0.67916(13) 0.0258(4) Uani 1 1 d .
O6 O 0.0044(2) -0.37001(14) 0.83924(13) 0.0293(4) Uani 1 1 d .
O7 O 0.0829(3) -0.33831(16) 0.99853(14) 0.0401(5) Uani 1 1 d .
O8 O 0.2895(2) -0.69715(15) 0.98376(15) 0.0343(4) Uani 1 1 d .
O9 O 0.5190(3) -0.64831(18) 1.0618(2) 0.0571(7) Uani 1 1 d .
C1 C 0.7568(3) -0.1435(2) 0.4117(2) 0.0345(6) Uani 1 1 d .
C2 C 0.7292(3) -0.0680(2) 0.4679(2) 0.0408(7) Uani 1 1 d .
H2 H 0.794213 -0.003214 0.481194 0.049 Uiso 1 1 calc R
C3 C 0.6030(3) -0.0904(2) 0.5041(2) 0.0385(7) Uani 1 1 d .
H3 H 0.583017 -0.040442 0.542963 0.046 Uiso 1 1 calc R
C4 C 0.5052(3) -0.1872(2) 0.4830(2) 0.0293(6) Uani 1 1 d .
C5 C 0.5363(3) -0.2624(2) 0.4267(2) 0.0331(6) Uani 1 1 d .
H5 H 0.471830 -0.327405 0.413226 0.040 Uiso 1 1 calc R
C6 C 0.6634(3) -0.2409(2) 0.3904(2) 0.0355(6) Uani 1 1 d .
H6 H 0.685236 -0.290743 0.352653 0.043 Uiso 1 1 calc R
C7 C 0.3718(3) -0.2066(2) 0.52511(19) 0.0287(6) Uani 1 1 d .
C8 C 0.1715(3) -0.34065(19) 0.54252(18) 0.0253(5) Uani 1 1 d .
C9 C 0.0443(3) -0.3141(2) 0.52580(18) 0.0273(6) Uani 1 1 d .
H9 H 0.033617 -0.264983 0.484335 0.033 Uiso 1 1 calc R
C10 C -0.0693(3) -0.3608(2) 0.57103(18) 0.0264(5) Uani 1 1 d .
H10 H -0.156320 -0.343695 0.560749 0.032 Uiso 1 1 calc R
C11 C -0.0473(3) -0.43359(19) 0.63171(18) 0.0236(5) Uani 1 1 d .
C12 C 0.0810(3) -0.46122(19) 0.64931(18) 0.0232(5) Uani 1 1 d .
C13 C 0.1935(3) -0.4142(2) 0.60388(19) 0.0249(5) Uani 1 1 d .
C14 C 0.3322(3) -0.4430(2) 0.61490(19) 0.0272(6) Uani 1 1 d .
C15 C 0.5845(3) -0.3814(3) 0.6550(3) 0.0481(8) Uani 1 1 d .
H15A H 0.597698 -0.406496 0.593451 0.072 Uiso 1 1 calc GR
H15B H 0.589725 -0.431698 0.699175 0.072 Uiso 1 1 calc GR
H15C H 0.658787 -0.319209 0.678464 0.072 Uiso 1 1 calc GR
C16 C 0.0650(3) -0.54339(19) 0.71712(19) 0.0255(5) Uani 1 1 d .
H16 H 0.045221 -0.609545 0.679005 0.031 Uiso 1 1 calc R
C17 C -0.0759(3) -0.53776(19) 0.75151(19) 0.0250(5) Uani 1 1 d .
C18 C -0.1839(3) -0.6378(2) 0.7631(2) 0.0306(6) Uani 1 1 d .
H18A H -0.136243 -0.681176 0.800113 0.037 Uiso 1 1 calc R
H18B H -0.231607 -0.674659 0.701002 0.037 Uiso 1 1 calc R
C19 C -0.2930(3) -0.6054(2) 0.8165(2) 0.0371(7) Uani 1 1 d .
H19A H -0.324501 -0.654266 0.861165 0.045 Uiso 1 1 calc R
H19B H -0.376737 -0.601283 0.771501 0.045 Uiso 1 1 calc R
C20 C -0.2120(3) -0.4995(2) 0.8706(2) 0.0349(6) Uani 1 1 d .
H20A H -0.258530 -0.447994 0.848406 0.042 Uiso 1 1 calc R
H20B H -0.209743 -0.500866 0.939072 0.042 Uiso 1 1 calc R
C21 C -0.0604(3) -0.47647(19) 0.84859(19) 0.0260(5) Uani 1 1 d .
H21 H 0.001844 -0.500488 0.897984 0.031 Uiso 1 1 calc R
C22 C 0.0775(3) -0.3103(2) 0.91978(19) 0.0276(6) Uani 1 1 d .
C23 C 0.1522(3) -0.2061(2) 0.89865(19) 0.0270(5) Uani 1 1 d .
C24 C 0.2333(3) -0.1354(2) 0.9749(2) 0.0329(6) Uani 1 1 d .
H24 H 0.236989 -0.153596 1.037266 0.039 Uiso 1 1 calc R
C25 C 0.3087(3) -0.0382(2) 0.9590(2) 0.0346(6) Uani 1 1 d .
H25 H 0.363196 0.009096 1.009977 0.041 Uiso 1 1 calc R
C26 C 0.3012(3) -0.0129(2) 0.8658(2) 0.0302(6) Uani 1 1 d .
C27 C 0.2221(3) -0.0818(2) 0.7882(2) 0.0336(6) Uani 1 1 d .
H27 H 0.219126 -0.063267 0.725976 0.040 Uiso 1 1 calc R
C28 C 0.1477(3) -0.1786(2) 0.8050(2) 0.0300(6) Uani 1 1 d .
H28 H 0.094306 -0.225759 0.753605 0.036 Uiso 1 1 calc R
C29 C 0.1975(3) -0.5328(2) 0.7955(2) 0.0293(6) Uani 1 1 d .
H29A H 0.281871 -0.525337 0.765740 0.035 Uiso 1 1 calc R
H29B H 0.212599 -0.471062 0.838038 0.035 Uiso 1 1 calc R
C30 C 0.1828(3) -0.6244(2) 0.8548(2) 0.0326(6) Uani 1 1 d .
H30A H 0.107030 -0.626696 0.891835 0.039 Uiso 1 1 calc R
H30B H 0.155961 -0.687309 0.812080 0.039 Uiso 1 1 calc R
C31 C 0.3225(3) -0.6166(2) 0.9215(2) 0.0337(6) Uani 1 1 d .
H31A H 0.395255 -0.626265 0.885576 0.040 Uiso 1 1 calc R
H31B H 0.357764 -0.550060 0.958709 0.040 Uiso 1 1 calc R
C32 C 0.3989(3) -0.7044(2) 1.0504(2) 0.0345(6) Uani 1 1 d .
C33 C 0.3520(3) -0.7927(2) 1.1069(2) 0.0311(6) Uani 1 1 d .
C34 C 0.2088(3) -0.8504(2) 1.0953(2) 0.0371(7) Uani 1 1 d .
H34 H 0.137762 -0.831629 1.054322 0.045 Uiso 1 1 calc R
C35 C 0.1714(4) -0.9358(3) 1.1445(2) 0.0410(7) Uani 1 1 d .
H35 H 0.075855 -0.974370 1.137579 0.049 Uiso 1 1 calc R
C36 C 0.2798(3) -0.9620(2) 1.2041(2) 0.0341(6) Uani 1 1 d .
C37 C 0.4226(3) -0.9047(2) 1.2194(2) 0.0324(6) Uani 1 1 d .
H37 H 0.492838 -0.922918 1.261634 0.039 Uiso 1 1 calc R
C38 C 0.4580(3) -0.8193(2) 1.1700(2) 0.0322(6) Uani 1 1 d .
H38 H 0.553197 -0.779420 1.178993 0.039 Uiso 1 1 calc R

loop_
_atom_site_aniso_label
_atom_site_aniso_U_11
_atom_site_aniso_U_22
_atom_site_aniso_U_33
_atom_site_aniso_U_23
_atom_site_aniso_U_13
_atom_site_aniso_U_12
Br1 0.03399(17) 0.04498(19) 0.0549(2) 0.02328(15) 0.01377(14) 0.01114(14)
Br2 0.0489(2) 0.02521(15) 0.0473(2) 0.00782(13) 0.00860(15) 0.00340(13)
Br3 0.0606(2) 0.03585(17) 0.0490(2) 0.01955(15) 0.02475(16) 0.01390(15)
O1 0.0433(12) 0.0277(10) 0.0440(12) -0.0018(9) 0.0128(10) 0.0086(9)
O2 0.0345(10) 0.0260(9) 0.0242(9) 0.0035(7) 0.0087(8) 0.0054(8)
O3 0.0381(12) 0.0320(11) 0.0603(15) 0.0059(10) 0.0087(10) 0.0175(9)
O4 0.0256(10) 0.0310(10) 0.0444(12) 0.0041(9) 0.0035(8) 0.0076(8)
O5 0.0238(9) 0.0300(9) 0.0235(9) 0.0085(7) 0.0010(7) 0.0080(7)
O6 0.0390(11) 0.0212(9) 0.0237(9) 0.0037(7) -0.0014(8) 0.0050(8)
O7 0.0536(13) 0.0345(11) 0.0234(10) 0.0053(8) 0.0038(9) -0.0020(10)
O8 0.0399(11) 0.0323(10) 0.0337(11) 0.0148(9) 0.0029(9) 0.0152(9)
O9 0.0475(15) 0.0407(13) 0.0700(17) 0.0278(12) -0.0115(12) -0.0018(11)
C1 0.0329(15) 0.0357(15) 0.0379(16) 0.0164(13) 0.0075(12) 0.0112(12)
C2 0.0374(17) 0.0261(14) 0.054(2) 0.0064(13) 0.0062(14) 0.0013(12)
C3 0.0391(17) 0.0265(14) 0.0489(19) 0.0017(13) 0.0086(14) 0.0073(12)
C4 0.0343(15) 0.0254(13) 0.0279(14) 0.0063(11) 0.0027(11) 0.0086(11)
C5 0.0393(16) 0.0243(13) 0.0366(16) 0.0081(12) 0.0113(12) 0.0066(12)
C6 0.0414(17) 0.0288(14) 0.0386(16) 0.0084(12) 0.0115(13) 0.0101(12)
C7 0.0346(15) 0.0234(13) 0.0262(14) 0.0069(11) 0.0013(11) 0.0067(11)
C8 0.0312(14) 0.0219(12) 0.0212(12) 0.0034(10) 0.0043(10) 0.0048(10)
C9 0.0359(15) 0.0261(13) 0.0206(13) 0.0080(10) 0.0030(11) 0.0102(11)
C10 0.0256(13) 0.0311(13) 0.0227(13) 0.0035(11) -0.0023(10) 0.0120(11)
C11 0.0240(12) 0.0239(12) 0.0206(12) 0.0011(10) 0.0011(10) 0.0050(10)
C12 0.0253(13) 0.0217(12) 0.0221(12) 0.0013(10) 0.0011(10) 0.0077(10)
C13 0.0270(13) 0.0243(12) 0.0234(13) 0.0020(10) 0.0026(10) 0.0083(10)
C14 0.0278(14) 0.0278(13) 0.0281(14) 0.0075(11) 0.0062(11) 0.0094(11)
C15 0.0245(15) 0.062(2) 0.060(2) 0.0134(18) 0.0046(14) 0.0151(15)
C16 0.0278(13) 0.0217(12) 0.0275(13) 0.0055(10) 0.0025(11) 0.0087(10)
C17 0.0264(13) 0.0221(12) 0.0248(13) 0.0058(10) -0.0006(10) 0.0062(10)
C18 0.0319(14) 0.0261(13) 0.0285(14) 0.0076(11) 0.0006(11) 0.0006(11)
C19 0.0320(15) 0.0407(16) 0.0349(16) 0.0106(13) 0.0079(12) 0.0009(13)
C20 0.0363(16) 0.0382(16) 0.0303(15) 0.0044(12) 0.0066(12) 0.0098(13)
C21 0.0322(14) 0.0203(12) 0.0230(13) 0.0057(10) -0.0001(10) 0.0051(10)
C22 0.0301(14) 0.0266(13) 0.0252(14) 0.0027(11) 0.0045(11) 0.0065(11)
C23 0.0298(14) 0.0259(13) 0.0253(13) 0.0024(11) 0.0045(11) 0.0078(11)
C24 0.0383(16) 0.0323(14) 0.0259(14) 0.0015(11) 0.0063(12) 0.0062(12)
C25 0.0386(16) 0.0292(14) 0.0305(15) -0.0034(12) 0.0041(12) 0.0026(12)
C26 0.0329(15) 0.0223(13) 0.0361(15) 0.0033(11) 0.0088(12) 0.0073(11)
C27 0.0437(17) 0.0284(14) 0.0285(15) 0.0084(11) 0.0024(12) 0.0109(12)
C28 0.0360(15) 0.0251(13) 0.0249(14) 0.0009(11) -0.0025(11) 0.0066(11)
C29 0.0277(14) 0.0330(14) 0.0297(14) 0.0118(11) 0.0040(11) 0.0117(11)
C30 0.0385(16) 0.0296(14) 0.0317(15) 0.0098(12) 0.0043(12) 0.0124(12)
C31 0.0408(16) 0.0333(14) 0.0351(15) 0.0176(12) 0.0112(13) 0.0186(13)
C32 0.0414(17) 0.0275(14) 0.0354(16) 0.0081(12) 0.0018(13) 0.0133(13)
C33 0.0401(16) 0.0268(13) 0.0289(14) 0.0057(11) 0.0042(12) 0.0143(12)
C34 0.0361(16) 0.0360(15) 0.0417(17) 0.0111(13) 0.0035(13) 0.0148(13)
C35 0.0351(16) 0.0436(17) 0.0480(19) 0.0120(15) 0.0132(14) 0.0121(13)
C36 0.0491(18) 0.0304(14) 0.0289(15) 0.0099(12) 0.0156(13) 0.0149(13)
C37 0.0413(16) 0.0318(14) 0.0264(14) 0.0068(11) 0.0025(12) 0.0153(12)
C38 0.0372(15) 0.0271(13) 0.0301(15) 0.0045(11) -0.0001(12) 0.0087(12)

loop_
_atom_type_symbol
_atom_type_description
_atom_type_scat_dispersion_real
_atom_type_scat_dispersion_imag
_atom_type_scat_source
C C 0.0181 0.0091 'International Tables Vol C Tables 4.2.6.8 and 6.1.1.4'
H H 0.0000 0.0000 'International Tables Vol C Tables 4.2.6.8 and 6.1.1.4'
Br Br -0.6763 1.2805 'International Tables Vol C Tables 4.2.6.8 and 6.1.1.4'
O O 0.0492 0.0322 'International Tables Vol C Tables 4.2.6.8 and 6.1.1.4'

loop_
_geom_angle_atom_site_label_1
_geom_angle_atom_site_label_2
_geom_angle_atom_site_label_3
_geom_angle
C7 O2 C8 116.8(2)
C14 O4 C15 115.1(2)
C11 O5 C17 107.07(19)
C22 O6 C21 117.1(2)
C32 O8 C31 116.3(2)
C2 C1 Br1 118.9(2)
C2 C1 C6 122.6(3)
C6 C1 Br1 118.5(2)
C1 C2 H2 120.7
C1 C2 C3 118.5(3)
C3 C2 H2 120.7
C2 C3 H3 119.7
C2 C3 C4 120.5(3)
C4 C3 H3 119.7
C3 C4 C7 117.8(3)
C5 C4 C3 119.8(3)
C5 C4 C7 122.4(3)
C4 C5 H5 119.9
C6 C5 C4 120.1(3)
C6 C5 H5 119.9
C1 C6 C5 118.5(3)
C1 C6 H6 120.8
C5 C6 H6 120.8
O1 C7 O2 123.3(3)
O1 C7 C4 125.9(3)
O2 C7 C4 110.8(2)
C9 C8 O2 120.7(2)
C9 C8 C13 122.5(2)
C13 C8 O2 116.6(2)
C8 C9 H9 120.0
C8 C9 C10 120.0(2)
C10 C9 H9 120.0
C9 C10 H10 121.3
C11 C10 C9 117.4(2)
C11 C10 H10 121.3
O5 C11 C10 123.8(2)
O5 C11 C12 113.0(2)
C10 C11 C12 123.2(2)
C11 C12 C13 119.0(2)
C11 C12 C16 108.5(2)
C13 C12 C16 132.5(2)
C8 C13 C14 119.5(2)
C12 C13 C8 118.0(2)
C12 C13 C14 122.5(2)
O3 C14 O4 123.8(3)
O3 C14 C13 125.0(3)
O4 C14 C13 111.2(2)
O4 C15 H15A 109.5
O4 C15 H15B 109.5
O4 C15 H15C 109.5
H15A C15 H15B 109.5
H15A C15 H15C 109.5
H15B C15 H15C 109.5
C12 C16 H16 107.8
C12 C16 C17 101.1(2)
C12 C16 C29 115.1(2)
C17 C16 H16 107.8
C29 C16 H16 107.8
C29 C16 C17 116.6(2)
O5 C17 C16 105.7(2)
O5 C17 C18 107.2(2)
O5 C17 C21 106.4(2)
C18 C17 C16 118.2(2)
C18 C17 C21 101.2(2)
C21 C17 C16 117.3(2)
C17 C18 H18A 110.8
C17 C18 H18B 110.8
C17 C18 C19 104.9(2)
H18A C18 H18B 108.8
C19 C18 H18A 110.8
C19 C18 H18B 110.8
C18 C19 H19A 110.6
C18 C19 H19B 110.6
C18 C19 C20 105.6(2)
H19A C19 H19B 108.7
C20 C19 H19A 110.6
C20 C19 H19B 110.6
C19 C20 H20A 110.6
C19 C20 H20B 110.6
H20A C20 H20B 108.8
C21 C20 C19 105.5(2)
C21 C20 H20A 110.6
C21 C20 H20B 110.6
O6 C21 C17 107.9(2)
O6 C21 C20 114.5(2)
O6 C21 H21 109.7
C17 C21 H21 109.7
C20 C21 C17 105.2(2)
C20 C21 H21 109.7
O6 C22 C23 111.5(2)
O7 C22 O6 124.0(3)
O7 C22 C23 124.5(3)
C24 C23 C22 118.3(2)
C24 C23 C28 119.4(3)
C28 C23 C22 122.2(2)
C23 C24 H24 119.7
C23 C24 C25 120.7(3)
C25 C24 H24 119.7
C24 C25 H25 120.7
C26 C25 C24 118.6(3)
C26 C25 H25 120.7
C25 C26 Br2 118.8(2)
C25 C26 C27 122.1(3)
C27 C26 Br2 119.0(2)
C26 C27 H27 120.6
C28 C27 C26 118.7(3)
C28 C27 H27 120.6
C23 C28 H28 119.8
C27 C28 C23 120.4(3)
C27 C28 H28 119.8
C16 C29 H29A 109.0
C16 C29 H29B 109.0
H29A C29 H29B 107.8
C30 C29 C16 113.0(2)
C30 C29 H29A 109.0
C30 C29 H29B 109.0
C29 C30 H30A 109.5
C29 C30 H30B 109.5
H30A C30 H30B 108.1
C31 C30 C29 110.7(2)
C31 C30 H30A 109.5
C31 C30 H30B 109.5
O8 C31 C30 105.7(2)
O8 C31 H31A 110.6
O8 C31 H31B 110.6
C30 C31 H31A 110.6
C30 C31 H31B 110.6
H31A C31 H31B 108.7
O8 C32 C33 110.9(3)
O9 C32 O8 124.2(3)
O9 C32 C33 124.9(3)
C34 C33 C32 122.2(3)
C38 C33 C32 117.8(3)
C38 C33 C34 120.0(3)
C33 C34 H34 119.8
C35 C34 C33 120.3(3)
C35 C34 H34 119.8
C34 C35 H35 120.9
C36 C35 C34 118.3(3)
C36 C35 H35 120.9
C35 C36 Br3 119.2(2)
C35 C36 C37 122.9(3)
C37 C36 Br3 117.8(2)
C36 C37 H37 121.0
C38 C37 C36 118.1(3)
C38 C37 H37 121.0
C33 C38 H38 119.8
C37 C38 C33 120.4(3)
C37 C38 H38 119.8

loop_
_geom_bond_atom_site_label_1
_geom_bond_atom_site_label_2
_geom_bond_distance
Br1 C1 1.905(3)
Br2 C26 1.901(3)
Br3 C36 1.907(3)
O1 C7 1.200(4)
O2 C7 1.364(3)
O2 C8 1.403(3)
O3 C14 1.204(3)
O4 C14 1.338(3)
O4 C15 1.443(4)
O5 C11 1.365(3)
O5 C17 1.469(3)
O6 C21 1.444(3)
O6 C22 1.344(3)
O7 C22 1.199(3)
O8 C31 1.450(3)
O8 C32 1.336(4)
O9 C32 1.201(4)
C1 C2 1.373(5)
C1 C6 1.382(4)
C2 H2 0.9300
C2 C3 1.380(5)
C3 H3 0.9300
C3 C4 1.393(4)
C4 C5 1.389(4)
C4 C7 1.488(4)
C5 H5 0.9300
C5 C6 1.387(4)
C6 H6 0.9300
C8 C9 1.371(4)
C8 C13 1.399(4)
C9 H9 0.9300
C9 C10 1.398(4)
C10 H10 0.9300
C10 C11 1.384(4)
C11 C12 1.389(4)
C12 C13 1.392(4)
C12 C16 1.510(3)
C13 C14 1.494(4)
C15 H15A 0.9600
C15 H15B 0.9600
C15 H15C 0.9600
C16 H16 0.9800
C16 C17 1.551(4)
C16 C29 1.534(4)
C17 C18 1.524(3)
C17 C21 1.534(4)
C18 H18A 0.9700
C18 H18B 0.9700
C18 C19 1.540(4)
C19 H19A 0.9700
C19 H19B 0.9700
C19 C20 1.541(4)
C20 H20A 0.9700
C20 H20B 0.9700
C20 C21 1.519(4)
C21 H21 0.9800
C22 C23 1.487(4)
C23 C24 1.389(4)
C23 C28 1.399(4)
C24 H24 0.9300
C24 C25 1.387(4)
C25 H25 0.9300
C25 C26 1.380(4)
C26 C27 1.386(4)
C27 H27 0.9300
C27 C28 1.381(4)
C28 H28 0.9300
C29 H29A 0.9700
C29 H29B 0.9700
C29 C30 1.532(4)
C30 H30A 0.9700
C30 H30B 0.9700
C30 C31 1.505(4)
C31 H31A 0.9700
C31 H31B 0.9700
C32 C33 1.496(4)
C33 C34 1.392(4)
C33 C38 1.391(4)
C34 H34 0.9300
C34 C35 1.386(4)
C35 H35 0.9300
C35 C36 1.380(5)
C36 C37 1.384(4)
C37 H37 0.9300
C37 C38 1.386(4)
C38 H38 0.9300

loop_
_geom_torsion_atom_site_label_1
_geom_torsion_atom_site_label_2
_geom_torsion_atom_site_label_3
_geom_torsion_atom_site_label_4
_geom_torsion
Br1 C1 C2 C3 178.7(2)
Br1 C1 C6 C5 -178.3(2)
Br2 C26 C27 C28 177.5(2)
Br3 C36 C37 C38 174.5(2)
O2 C8 C9 C10 174.4(2)
O2 C8 C13 C12 -174.6(2)
O2 C8 C13 C14 2.6(4)
O5 C11 C12 C13 178.8(2)
O5 C11 C12 C16 0.0(3)
O5 C17 C18 C19 -71.9(3)
O5 C17 C21 O6 -51.3(3)
O5 C17 C21 C20 71.3(2)
O6 C22 C23 C24 -179.7(2)
O6 C22 C23 C28 -2.1(4)
O7 C22 C23 C24 -0.4(4)
O7 C22 C23 C28 177.1(3)
O8 C32 C33 C34 -6.2(4)
O8 C32 C33 C38 171.2(3)
O9 C32 C33 C34 175.1(3)
O9 C32 C33 C38 -7.5(5)
C1 C2 C3 C4 -0.8(5)
C2 C1 C6 C5 0.6(5)
C2 C3 C4 C5 1.3(5)
C2 C3 C4 C7 179.5(3)
C3 C4 C5 C6 -0.9(4)
C3 C4 C7 O1 -5.1(4)
C3 C4 C7 O2 174.8(2)
C4 C5 C6 C1 -0.1(4)
C5 C4 C7 O1 173.0(3)
C5 C4 C7 O2 -7.1(4)
C6 C1 C2 C3 -0.2(5)
C7 O2 C8 C9 83.5(3)
C7 O2 C8 C13 -102.0(3)
C7 C4 C5 C6 -179.0(3)
C8 O2 C7 O1 -16.3(4)
C8 O2 C7 C4 163.8(2)
C8 C9 C10 C11 -0.2(4)
C8 C13 C14 O3 -121.9(3)
C8 C13 C14 O4 58.1(3)
C9 C8 C13 C12 -0.2(4)
C9 C8 C13 C14 177.0(2)
C9 C10 C11 O5 -178.7(2)
C9 C10 C11 C12 0.2(4)
C10 C11 C12 C13 -0.2(4)
C10 C11 C12 C16 -179.0(2)
C11 O5 C17 C16 -21.0(3)
C11 O5 C17 C18 -147.9(2)
C11 O5 C17 C21 104.4(2)
C11 C12 C13 C8 0.2(4)
C11 C12 C13 C14 -176.9(2)
C11 C12 C16 C17 -12.6(3)
C11 C12 C16 C29 -139.1(2)
C12 C13 C14 O3 55.1(4)
C12 C13 C14 O4 -124.8(3)
C12 C16 C17 O5 19.9(2)
C12 C16 C17 C18 139.9(2)
C12 C16 C17 C21 -98.4(2)
C12 C16 C29 C30 -173.1(2)
C13 C8 C9 C10 0.2(4)
C13 C12 C16 C17 168.9(3)
C13 C12 C16 C29 42.3(4)
C15 O4 C14 O3 2.3(4)
C15 O4 C14 C13 -177.8(2)
C16 C12 C13 C8 178.6(3)
C16 C12 C13 C14 1.5(4)
C16 C17 C18 C19 168.9(2)
C16 C17 C21 O6 66.7(3)
C16 C17 C21 C20 -170.7(2)
C16 C29 C30 C31 172.6(2)
C17 O5 C11 C10 -167.4(2)
C17 O5 C11 C12 13.6(3)
C17 C16 C29 C30 68.7(3)
C17 C18 C19 C20 -23.9(3)
C18 C17 C21 O6 -163.3(2)
C18 C17 C21 C20 -40.6(3)
C18 C19 C20 C21 -1.4(3)
C19 C20 C21 O6 144.5(2)
C19 C20 C21 C17 26.1(3)
C21 O6 C22 O7 -5.7(4)
C21 O6 C22 C23 173.6(2)
C21 C17 C18 C19 39.3(3)
C22 O6 C21 C17 -154.8(2)
C22 O6 C21 C20 88.4(3)
C22 C23 C24 C25 178.0(3)
C22 C23 C28 C27 -178.1(3)
C23 C24 C25 C26 0.2(5)
C24 C23 C28 C27 -0.6(4)
C24 C25 C26 Br2 -177.7(2)
C24 C25 C26 C27 -0.6(5)
C25 C26 C27 C28 0.4(5)
C26 C27 C28 C23 0.2(4)
C28 C23 C24 C25 0.4(4)
C29 C16 C17 O5 145.5(2)
C29 C16 C17 C18 -94.5(3)
C29 C16 C17 C21 27.1(3)
C29 C30 C31 O8 171.1(2)
C31 O8 C32 O9 1.0(5)
C31 O8 C32 C33 -177.7(2)
C32 O8 C31 C30 -179.5(2)
C32 C33 C34 C35 175.7(3)
C32 C33 C38 C37 -175.5(3)
C33 C34 C35 C36 -0.6(5)
C34 C33 C38 C37 1.9(5)
C34 C35 C36 Br3 -174.2(2)
C34 C35 C36 C37 2.5(5)
C35 C36 C37 C38 -2.2(5)
C36 C37 C38 C33 0.0(4)
C38 C33 C34 C35 -1.5(5)
